data_4106470
loop_
_publ_author_name
'Takahiko Kojima'
'Kazuya Nakayama'
'Kenichiro Ikemura'
'Takashi Ogura'
'Shunichi Fukuzumi'

_publ_section_title
;
 Formation of a Ruthenium(IV)-Oxo Complex by Electron-Transfer Oxidation
 of a Coordinatively Saturated Ruthenium(II) Complex and Detection of
 Oxygen-Rebound Intermediates in C-H Bond Oxygenation
;
_journal_name_full 'Journal of the American Chemical Society'
_journal_page_first 11692
_journal_page_last 11700
_journal_paper_doi 10.1021/ja2037645
_journal_volume 133
_journal_year 2011
_chemical_formula_moiety 'C28 H29 F18 N6 O2 P3 Ru '
_chemical_formula_sum 'C28 H29 F18 N6 O2 P3 Ru'
_chemical_formula_weight 1017.54
_space_group_IT_number 61
_symmetry_cell_setting orthorhombic
_symmetry_Int_Tables_number 61
_symmetry_space_group_name_Hall '-P 2ac 2ab'
_symmetry_space_group_name_H-M 'P b c a'
_cell_angle_alpha 90.0000
_cell_angle_beta 90.0000
_cell_angle_gamma 90.0000
_cell_formula_units_Z 8
_cell_length_a 19.516(4)
_cell_length_b 12.763(2)
_cell_length_c 28.775(5)
_cell_measurement_reflns_used 8538
_cell_measurement_temperature 123.1
_cell_measurement_theta_max 27.5
_cell_measurement_theta_min 3.0
_cell_volume 7167(2)
_computing_cell_refinement CrystalClear
_computing_data_collection CrystalClear
_computing_data_reduction CrystalStructure
_computing_publication_material 'CrystalStructure 3.8'
_computing_structure_refinement SHELXL
_computing_structure_solution SIR97
_diffrn_ambient_temperature 123.1
_diffrn_detector_area_resol_mean 7.31
_diffrn_measured_fraction_theta_full 0.998
_diffrn_measured_fraction_theta_max 0.998
_diffrn_measurement_device_type 'Rigaku Mercury'
_diffrn_measurement_method \w
_diffrn_radiation_type 'Mo K\a'
_diffrn_radiation_wavelength 0.71070
_diffrn_reflns_av_R_equivalents 0.059
_diffrn_reflns_limit_h_max 25
_diffrn_reflns_limit_h_min -25
_diffrn_reflns_limit_k_max 16
_diffrn_reflns_limit_k_min -14
_diffrn_reflns_limit_l_max 26
_diffrn_reflns_limit_l_min -37
_diffrn_reflns_number 52108
_diffrn_reflns_theta_full 27.48
_diffrn_reflns_theta_max 27.48
_exptl_absorpt_coefficient_mu 0.705
_exptl_absorpt_correction_type none
_exptl_crystal_colour green
_exptl_crystal_density_diffrn 1.886
_exptl_crystal_description block
_exptl_crystal_F_000 4048.00
_exptl_crystal_size_max 0.20
_exptl_crystal_size_mid 0.20
_exptl_crystal_size_min 0.10
_refine_diff_density_max 1.52
_refine_diff_density_min -0.92
_refine_ls_extinction_method none
_refine_ls_goodness_of_fit_ref 1.237
_refine_ls_hydrogen_treatment refall
_refine_ls_number_parameters 528
_refine_ls_number_reflns 8201
_refine_ls_R_factor_gt 0.0871
_refine_ls_shift/su_max 0.0020
_refine_ls_structure_factor_coef Fsqd
_refine_ls_weighting_details 'w = 1/[\s^2^(Fo^2^)+(0.0703P)^2^+34.5823P] where P=(Fo^2^+2Fc^2^)/3'
_refine_ls_weighting_scheme calc
_refine_ls_wR_factor_ref 0.2005
_reflns_number_gt 7582
_reflns_number_total 8201
_reflns_threshold_expression F^2^>2.0\s(F^2^)
_cod_data_source_file ja2037645_si_002.cif
_cod_data_source_block '__090302RuO'
_cod_original_formula_sum 'C28 H29 F18 N6 O2 P3 Ru '
_cod_database_code 4106470

loop_
_symmetry_equiv_pos_site_id
_symmetry_equiv_pos_as_xyz
1 +X,+Y,+Z
2 1/2-X,1/2+Y,+Z
3 +X,1/2-Y,1/2+Z
4 1/2-X,-Y,1/2+Z
5 -X,-Y,-Z
6 1/2+X,1/2-Y,-Z
7 -X,1/2+Y,1/2-Z
8 1/2+X,+Y,1/2-Z

loop_
_atom_site_label
_atom_site_type_symbol
_atom_site_fract_x
_atom_site_fract_y
_atom_site_fract_z
_atom_site_U_iso_or_equiv
_atom_site_adp_type
_atom_site_occupancy
_atom_site_symmetry_multiplicity
_atom_site_calc_flag
_atom_site_refinement_flags
Ru(1) Ru 1.00307(2) 0.22555(3) 0.583062(15) 0.02180(14) Uani 1.00 1 d .
P(1) P 1.16909(8) 0.57518(12) 0.56782(6) 0.0299(3) Uani 1.00 1 d .
P(2) P 1.09704(10) -0.04773(16) 0.72121(7) 0.0445(4) Uani 1.00 1 d .
P(3) P 0.67929(8) 0.33586(12) 0.65144(6) 0.0299(3) Uani 1.00 1 d .
F(1) F 1.2192(2) 0.6297(2) 0.53049(16) 0.0485(10) Uani 1.00 1 d .
F(2) F 1.1669(2) 0.6821(2) 0.59708(15) 0.0444(9) Uani 1.00 1 d .
F(3) F 1.10405(18) 0.6142(2) 0.53828(12) 0.0358(8) Uani 1.00 1 d .
F(4) F 1.23402(19) 0.5377(3) 0.59727(16) 0.0485(10) Uani 1.00 1 d .
F(5) F 1.11941(18) 0.5219(3) 0.60509(12) 0.0366(8) Uani 1.00 1 d .
F(6) F 1.1706(2) 0.4685(2) 0.53859(13) 0.0426(9) Uani 1.00 1 d .
F(7) F 1.1356(3) 0.0009(5) 0.7644(2) 0.0917(19) Uani 1.00 1 d .
F(8) F 1.1662(2) -0.0574(4) 0.6937(2) 0.0783(16) Uani 1.00 1 d .
F(9) F 1.0882(3) 0.0676(4) 0.7012(2) 0.0816(17) Uani 1.00 1 d .
F(10) F 1.1070(2) -0.1603(3) 0.7414(2) 0.0757(15) Uani 1.00 1 d .
F(11) F 1.0539(3) -0.0922(5) 0.6811(2) 0.0919(19) Uani 1.00 1 d .
F(12) F 1.0259(2) -0.0340(4) 0.7490(2) 0.0736(15) Uani 1.00 1 d .
F(13) F 0.7344(2) 0.2843(3) 0.61764(14) 0.0479(10) Uani 1.00 1 d .
F(14) F 0.6650(2) 0.2223(2) 0.67378(14) 0.0419(9) Uani 1.00 1 d .
F(15) F 0.6209(2) 0.3148(3) 0.61350(14) 0.0449(9) Uani 1.00 1 d .
F(16) F 0.6932(2) 0.4490(3) 0.62927(14) 0.0439(9) Uani 1.00 1 d .
F(17) F 0.7373(2) 0.3557(3) 0.68939(14) 0.0466(9) Uani 1.00 1 d .
F(18) F 0.6233(2) 0.3858(3) 0.68543(15) 0.0474(10) Uani 1.00 1 d .
O(1) O 1.0465(2) 0.2531(3) 0.53042(15) 0.0325(9) Uani 1.00 1 d .
O(2) O 1.0234(3) 0.1921(6) 0.7976(2) 0.087(2) Uani 1.00 1 d .
N(1) N 0.9507(2) 0.2254(3) 0.65241(16) 0.0220(9) Uani 1.00 1 d .
N(2) N 0.9111(2) 0.1098(4) 0.75378(18) 0.0334(11) Uani 1.00 1 d .
N(3) N 0.9602(2) 0.3748(3) 0.58679(16) 0.0238(9) Uani 1.00 1 d .
N(4) N 1.0839(2) 0.2722(3) 0.62497(17) 0.0240(9) Uani 1.00 1 d .
N(5) N 0.9185(2) 0.1589(3) 0.55131(16) 0.0250(9) Uani 1.00 1 d .
N(6) N 1.0325(2) 0.0695(3) 0.58140(17) 0.0256(9) Uani 1.00 1 d .
C(1) C 0.9311(2) 0.1190(4) 0.6698(2) 0.0257(11) Uani 1.00 1 d .
C(2) C 0.8837(2) 0.1171(4) 0.7113(2) 0.0261(11) Uani 1.00 1 d .
C(3) C 0.8136(2) 0.1202(4) 0.7079(2) 0.0286(11) Uani 1.00 1 d .
C(4) C 0.7738(3) 0.1154(5) 0.7478(2) 0.0387(14) Uani 1.00 1 d .
C(5) C 0.8044(3) 0.1067(5) 0.7905(2) 0.0374(14) Uani 1.00 1 d .
C(6) C 0.8734(3) 0.1045(5) 0.7932(2) 0.0376(14) Uani 1.00 1 d .
C(7) C 0.8884(2) 0.2915(4) 0.6447(2) 0.0249(11) Uani 1.00 1 d .
C(8) C 0.9069(2) 0.3866(4) 0.61657(19) 0.0263(11) Uani 1.00 1 d .
C(9) C 0.8706(3) 0.4791(4) 0.6192(2) 0.0367(14) Uani 1.00 1 d .
C(10) C 0.8899(4) 0.5620(4) 0.5909(2) 0.0412(15) Uani 1.00 1 d .
C(11) C 0.9458(3) 0.5515(4) 0.5614(2) 0.0347(13) Uani 1.00 1 d .
C(12) C 0.9800(3) 0.4569(4) 0.5608(2) 0.0293(12) Uani 1.00 1 d .
C(13) C 0.9970(2) 0.2830(5) 0.6852(2) 0.0295(12) Uani 1.00 1 d .
C(14) C 1.0707(2) 0.2884(4) 0.6702(2) 0.0278(11) Uani 1.00 1 d .
C(15) C 1.1213(3) 0.3133(4) 0.7019(2) 0.0332(13) Uani 1.00 1 d .
C(16) C 1.1882(3) 0.3228(5) 0.6863(2) 0.0408(16) Uani 1.00 1 d .
C(17) C 1.2019(3) 0.3073(5) 0.6400(2) 0.0385(15) Uani 1.00 1 d .
C(18) C 1.1495(2) 0.2826(4) 0.6100(2) 0.0299(12) Uani 1.00 1 d .
C(19) C 0.8620(2) 0.2097(4) 0.5369(2) 0.0296(12) Uani 1.00 1 d .
C(20) C 0.8045(3) 0.1583(5) 0.5216(2) 0.0421(15) Uani 1.00 1 d .
C(21) C 0.8053(3) 0.0497(5) 0.5206(2) 0.0486(18) Uani 1.00 1 d .
C(22) C 0.8639(3) -0.0037(5) 0.5328(2) 0.0410(15) Uani 1.00 1 d .
C(23) C 0.9199(3) 0.0521(4) 0.54838(19) 0.0284(11) Uani 1.00 1 d .
C(24) C 0.9852(2) 0.0029(4) 0.56260(19) 0.0259(11) Uani 1.00 1 d .
C(25) C 0.9986(3) -0.1030(4) 0.5565(2) 0.0343(13) Uani 1.00 1 d .
C(26) C 1.0617(3) -0.1409(5) 0.5691(2) 0.0430(16) Uani 1.00 1 d .
C(27) C 1.1097(3) -0.0735(5) 0.5866(2) 0.0490(18) Uani 1.00 1 d .
C(28) C 1.0934(3) 0.0306(5) 0.5927(2) 0.0414(15) Uani 1.00 1 d .
H(1A) H 0.9735 0.0806 0.6780 0.031 Uiso 1.00 1 c R
H(1B) H 0.9088 0.0803 0.6441 0.031 Uiso 1.00 1 c R
H(2) H 0.955(4) 0.110(6) 0.759(2) 0.06(2) Uiso 1.00 1 c .
H(3) H 0.7923 0.1256 0.6783 0.034 Uiso 1.00 1 c R
H(4) H 0.7252 0.1181 0.7455 0.046 Uiso 1.00 1 c R
H(5) H 0.7774 0.1022 0.8179 0.045 Uiso 1.00 1 c R
H(6) H 0.8954 0.0993 0.8225 0.045 Uiso 1.00 1 c R
H(7A) H 0.8692 0.3134 0.6751 0.030 Uiso 1.00 1 c R
H(7B) H 0.8531 0.2502 0.6281 0.030 Uiso 1.00 1 c R
H(9) H 0.8331 0.4859 0.6400 0.044 Uiso 1.00 1 c R
H(10) H 0.8649 0.6258 0.5917 0.049 Uiso 1.00 1 c R
H(11) H 0.9602 0.6079 0.5422 0.042 Uiso 1.00 1 c R
H(12) H 1.0189 0.4494 0.5412 0.035 Uiso 1.00 1 c R
H(13A) H 0.9948 0.2484 0.7160 0.035 Uiso 1.00 1 c R
H(13B) H 0.9795 0.3553 0.6890 0.035 Uiso 1.00 1 c R
H(15) H 1.1104 0.3237 0.7338 0.040 Uiso 1.00 1 c R
H(16) H 1.2240 0.3397 0.7073 0.049 Uiso 1.00 1 c R
H(17) H 1.2475 0.3136 0.6287 0.046 Uiso 1.00 1 c R
H(18) H 1.1594 0.2727 0.5780 0.036 Uiso 1.00 1 c R
H(19) H 0.8619 0.2842 0.5373 0.035 Uiso 1.00 1 c R
H(20) H 0.7651 0.1961 0.5119 0.050 Uiso 1.00 1 c R
H(21) H 0.7654 0.0121 0.5116 0.058 Uiso 1.00 1 c R
H(22) H 0.8657 -0.0779 0.5305 0.049 Uiso 1.00 1 c R
H(25) H 0.9648 -0.1483 0.5440 0.041 Uiso 1.00 1 c R
H(26) H 1.0720 -0.2132 0.5656 0.052 Uiso 1.00 1 c R
H(27) H 1.1540 -0.0984 0.5946 0.059 Uiso 1.00 1 c R
H(28) H 1.1270 0.0763 0.6054 0.050 Uiso 1.00 1 c R

loop_
_atom_site_aniso_label
_atom_site_aniso_U_11
_atom_site_aniso_U_22
_atom_site_aniso_U_33
_atom_site_aniso_U_12
_atom_site_aniso_U_13
_atom_site_aniso_U_23
Ru(1) 0.0196(2) 0.0205(2) 0.0253(2) -0.00168(15) 0.00161(16) -0.00152(16)
P(1) 0.0294(7) 0.0230(7) 0.0372(8) 0.0028(5) 0.0039(6) -0.0018(6)
P(2) 0.0384(9) 0.0503(11) 0.0449(10) 0.0034(7) 0.0006(7) 0.0110(8)
P(3) 0.0264(7) 0.0277(7) 0.0356(8) 0.0019(5) -0.0019(6) -0.0011(6)
F(1) 0.047(2) 0.0312(19) 0.068(2) -0.0020(16) 0.020(2) 0.0115(19)
F(2) 0.043(2) 0.0299(19) 0.061(2) 0.0059(16) -0.0111(18) -0.0171(18)
F(3) 0.0388(19) 0.0336(18) 0.0351(19) -0.0037(15) -0.0062(15) 0.0010(15)
F(4) 0.0300(19) 0.046(2) 0.069(2) 0.0108(17) -0.0017(18) 0.013(2)
F(5) 0.0362(18) 0.044(2) 0.0299(18) 0.0027(16) 0.0050(15) 0.0015(16)
F(6) 0.059(2) 0.0237(17) 0.045(2) -0.0013(16) 0.0247(18) -0.0068(15)
F(7) 0.085(4) 0.107(4) 0.083(3) -0.035(3) -0.018(3) -0.002(3)
F(8) 0.051(2) 0.096(4) 0.087(3) 0.009(2) 0.019(2) 0.024(3)
F(9) 0.085(3) 0.058(3) 0.102(4) -0.003(2) 0.024(3) 0.024(3)
F(10) 0.074(3) 0.047(2) 0.106(4) 0.017(2) 0.005(3) 0.020(2)
F(11) 0.084(4) 0.104(4) 0.088(4) -0.035(3) -0.028(3) 0.008(3)
F(12) 0.052(2) 0.075(3) 0.093(3) 0.014(2) 0.020(2) 0.032(3)
F(13) 0.039(2) 0.059(2) 0.046(2) 0.0102(18) 0.0046(17) -0.0108(19)
F(14) 0.043(2) 0.0300(18) 0.053(2) -0.0001(15) -0.0078(18) 0.0053(17)
F(15) 0.043(2) 0.041(2) 0.051(2) 0.0015(17) -0.0208(18) 0.0018(18)
F(16) 0.054(2) 0.034(2) 0.043(2) -0.0056(17) 0.0022(18) 0.0050(17)
F(17) 0.039(2) 0.053(2) 0.048(2) -0.0042(18) -0.0135(17) -0.0050(19)
F(18) 0.045(2) 0.041(2) 0.056(2) 0.0085(17) 0.0157(19) 0.0008(19)
O(1) 0.033(2) 0.035(2) 0.030(2) -0.0030(17) 0.0079(17) -0.0034(18)
O(2) 0.068(4) 0.118(6) 0.075(4) -0.034(4) -0.021(3) 0.023(4)
N(1) 0.0170(19) 0.024(2) 0.025(2) -0.0009(16) 0.0011(16) -0.0004(18)
N(2) 0.034(2) 0.037(2) 0.028(2) 0.002(2) -0.002(2) 0.005(2)
N(3) 0.027(2) 0.019(2) 0.026(2) -0.0001(17) 0.0000(18) 0.0011(18)
N(4) 0.020(2) 0.019(2) 0.033(2) -0.0019(16) -0.0000(18) -0.0008(18)
N(5) 0.026(2) 0.026(2) 0.022(2) -0.0034(18) -0.0016(18) 0.0008(18)
N(6) 0.020(2) 0.022(2) 0.035(2) 0.0016(17) 0.0031(18) -0.0006(19)
C(1) 0.026(2) 0.024(2) 0.027(2) 0.000(2) 0.006(2) 0.006(2)
C(2) 0.030(2) 0.022(2) 0.026(2) 0.000(2) 0.001(2) 0.003(2)
C(3) 0.028(2) 0.025(2) 0.032(3) 0.000(2) 0.004(2) 0.000(2)
C(4) 0.029(2) 0.037(3) 0.050(4) 0.001(2) 0.009(2) 0.004(3)
C(5) 0.036(3) 0.040(3) 0.037(3) 0.002(2) 0.013(2) 0.004(2)
C(6) 0.046(3) 0.039(3) 0.027(3) 0.001(2) 0.005(2) 0.008(2)
C(7) 0.019(2) 0.024(2) 0.032(3) 0.0046(19) 0.003(2) -0.001(2)
C(8) 0.028(2) 0.025(2) 0.027(2) -0.003(2) 0.004(2) -0.000(2)
C(9) 0.044(3) 0.029(3) 0.037(3) 0.004(2) 0.012(2) -0.003(2)
C(10) 0.060(4) 0.022(2) 0.042(3) 0.007(2) 0.007(3) -0.003(2)
C(11) 0.049(3) 0.023(2) 0.032(3) 0.002(2) 0.001(2) -0.001(2)
C(12) 0.036(3) 0.027(2) 0.025(2) -0.009(2) 0.000(2) 0.000(2)
C(13) 0.023(2) 0.038(3) 0.028(3) -0.006(2) -0.002(2) -0.001(2)
C(14) 0.023(2) 0.024(2) 0.036(3) 0.001(2) -0.001(2) -0.003(2)
C(15) 0.027(2) 0.029(2) 0.043(3) -0.002(2) -0.010(2) -0.001(2)
C(16) 0.028(3) 0.032(3) 0.062(4) -0.005(2) -0.019(3) 0.008(3)
C(17) 0.019(2) 0.031(3) 0.066(4) 0.000(2) -0.005(2) 0.005(3)
C(18) 0.022(2) 0.026(2) 0.042(3) 0.005(2) 0.002(2) 0.003(2)
C(19) 0.028(2) 0.031(2) 0.029(3) -0.001(2) -0.007(2) -0.004(2)
C(20) 0.039(3) 0.041(3) 0.046(4) -0.004(2) -0.019(3) 0.007(3)
C(21) 0.048(4) 0.040(3) 0.058(4) -0.016(3) -0.028(3) 0.002(3)
C(22) 0.046(3) 0.029(3) 0.048(3) -0.014(2) -0.012(3) 0.003(2)
C(23) 0.038(3) 0.025(2) 0.022(2) -0.005(2) -0.004(2) 0.003(2)
C(24) 0.031(2) 0.024(2) 0.023(2) -0.002(2) 0.004(2) -0.000(2)
C(25) 0.039(3) 0.027(2) 0.037(3) -0.003(2) 0.006(2) -0.006(2)
C(26) 0.045(3) 0.029(3) 0.055(4) 0.008(2) 0.013(3) -0.005(3)
C(27) 0.037(3) 0.037(3) 0.073(5) 0.013(2) -0.003(3) -0.007(3)
C(28) 0.026(2) 0.029(3) 0.069(4) 0.006(2) 0.002(2) -0.007(3)

loop_
_atom_type_symbol
_atom_type_description
_atom_type_scat_dispersion_real
_atom_type_scat_dispersion_imag
_atom_type_scat_source
C C 0.003 0.002
;
International Tables for Crystallography
(1992, Vol. C, Tables 4.2.6.8 and 6.1.1.4)
;
H H 0.000 0.000
;
International Tables for Crystallography
(1992, Vol. C, Table 6.1.1.4)
;
F F 0.017 0.010
;
International Tables for Crystallography
(1992, Vol. C, Tables 4.2.6.8 and 6.1.1.4)
;
N N 0.006 0.003
;
International Tables for Crystallography
(1992, Vol. C, Tables 4.2.6.8 and 6.1.1.4)
;
O O 0.011 0.006
;
International Tables for Crystallography
(1992, Vol. C, Tables 4.2.6.8 and 6.1.1.4)
;
P P 0.102 0.094
;
International Tables for Crystallography
(1992, Vol. C, Tables 4.2.6.8 and 6.1.1.4)
;
Ru Ru -1.259 0.836
;
International Tables for Crystallography
(1992, Vol. C, Tables 4.2.6.8 and 6.1.1.4)
;

loop_
_geom_angle_atom_site_label_1
_geom_angle_atom_site_label_2
_geom_angle_atom_site_label_3
_geom_angle
_geom_angle_publ_flag
O(1) Ru(1) N(1) 168.42(18) yes
O(1) Ru(1) N(3) 93.15(18) yes
O(1) Ru(1) N(4) 94.40(18) yes
O(1) Ru(1) N(5) 94.92(18) yes
O(1) Ru(1) N(6) 92.20(19) yes
N(1) Ru(1) N(3) 76.81(17) yes
N(1) Ru(1) N(4) 80.17(16) yes
N(1) Ru(1) N(5) 91.65(16) yes
N(1) Ru(1) N(6) 98.39(17) yes
N(3) Ru(1) N(4) 90.74(17) yes
N(3) Ru(1) N(5) 94.49(18) yes
N(3) Ru(1) N(6) 172.19(18) yes
N(4) Ru(1) N(5) 169.04(18) yes
N(4) Ru(1) N(6) 94.52(17) yes
N(5) Ru(1) N(6) 79.37(18) yes
F(1) P(1) F(2) 89.9(2) yes
F(1) P(1) F(3) 89.6(2) yes
F(1) P(1) F(4) 90.1(2) yes
F(1) P(1) F(5) 179.6(2) yes
F(1) P(1) F(6) 90.3(2) yes
F(2) P(1) F(3) 89.6(2) yes
F(2) P(1) F(4) 89.8(2) yes
F(2) P(1) F(5) 89.6(2) yes
F(2) P(1) F(6) 179.5(2) yes
F(3) P(1) F(4) 179.4(2) yes
F(3) P(1) F(5) 90.44(19) yes
F(3) P(1) F(6) 90.0(2) yes
F(4) P(1) F(5) 89.9(2) yes
F(4) P(1) F(6) 90.6(2) yes
F(5) P(1) F(6) 90.1(2) yes
F(7) P(2) F(8) 91.0(3) yes
F(7) P(2) F(9) 88.5(3) yes
F(7) P(2) F(10) 90.5(3) yes
F(7) P(2) F(11) 175.2(3) yes
F(7) P(2) F(12) 88.6(3) yes
F(8) P(2) F(9) 89.0(3) yes
F(8) P(2) F(10) 90.5(3) yes
F(8) P(2) F(11) 93.6(3) yes
F(8) P(2) F(12) 178.2(3) yes
F(9) P(2) F(10) 178.8(3) yes
F(9) P(2) F(11) 90.6(3) yes
F(9) P(2) F(12) 89.2(3) yes
F(10) P(2) F(11) 90.5(3) yes
F(10) P(2) F(12) 91.3(3) yes
F(11) P(2) F(12) 86.6(3) yes
F(13) P(3) F(14) 89.3(2) yes
F(13) P(3) F(15) 89.7(2) yes
F(13) P(3) F(16) 90.9(2) yes
F(13) P(3) F(17) 90.3(2) yes
F(13) P(3) F(18) 179.0(2) yes
F(14) P(3) F(15) 89.9(2) yes
F(14) P(3) F(16) 179.8(2) yes
F(14) P(3) F(17) 89.5(2) yes
F(14) P(3) F(18) 89.8(2) yes
F(15) P(3) F(16) 90.0(2) yes
F(15) P(3) F(17) 179.5(2) yes
F(15) P(3) F(18) 89.8(2) yes
F(16) P(3) F(17) 90.5(2) yes
F(16) P(3) F(18) 90.0(2) yes
F(17) P(3) F(18) 90.2(2) yes
Ru(1) N(1) C(1) 114.5(3) yes
Ru(1) N(1) C(7) 103.8(3) yes
Ru(1) N(1) C(13) 106.6(3) yes
C(1) N(1) C(7) 110.7(3) yes
C(1) N(1) C(13) 112.9(4) yes
C(7) N(1) C(13) 107.8(4) yes
C(2) N(2) C(6) 123.5(5) yes
Ru(1) N(3) C(8) 116.3(3) yes
Ru(1) N(3) C(12) 124.6(3) yes
C(8) N(3) C(12) 119.1(4) yes
Ru(1) N(4) C(14) 117.5(3) yes
Ru(1) N(4) C(18) 124.2(4) yes
C(14) N(4) C(18) 118.2(4) yes
Ru(1) N(5) C(19) 126.3(3) yes
Ru(1) N(5) C(23) 114.9(3) yes
C(19) N(5) C(23) 118.7(4) yes
Ru(1) N(6) C(24) 114.9(3) yes
Ru(1) N(6) C(28) 126.9(4) yes
C(24) N(6) C(28) 117.9(5) yes
N(1) C(1) C(2) 115.8(4) yes
N(2) C(2) C(1) 118.6(5) yes
N(2) C(2) C(3) 117.7(5) yes
C(1) C(2) C(3) 123.6(5) yes
C(2) C(3) C(4) 119.9(5) yes
C(3) C(4) C(5) 120.0(5) yes
C(4) C(5) C(6) 119.3(6) yes
N(2) C(6) C(5) 119.6(5) yes
N(1) C(7) C(8) 109.9(4) yes
N(3) C(8) C(7) 115.8(4) yes
N(3) C(8) C(9) 121.6(5) yes
C(7) C(8) C(9) 122.6(5) yes
C(8) C(9) C(10) 118.8(6) yes
C(9) C(10) C(11) 119.9(6) yes
C(10) C(11) C(12) 118.2(5) yes
N(3) C(12) C(11) 122.4(5) yes
N(1) C(13) C(14) 114.7(4) yes
N(4) C(14) C(13) 117.1(4) yes
N(4) C(14) C(15) 122.6(5) yes
C(13) C(14) C(15) 120.2(5) yes
C(14) C(15) C(16) 118.6(6) yes
C(15) C(16) C(17) 119.1(6) yes
C(16) C(17) C(18) 119.7(5) yes
N(4) C(18) C(17) 121.8(5) yes
N(5) C(19) C(20) 122.6(5) yes
C(19) C(20) C(21) 118.4(6) yes
C(20) C(21) C(22) 120.0(6) yes
C(21) C(22) C(23) 119.1(6) yes
N(5) C(23) C(22) 121.2(5) yes
N(5) C(23) C(24) 115.2(4) yes
C(22) C(23) C(24) 123.6(5) yes
N(6) C(24) C(23) 115.3(4) yes
N(6) C(24) C(25) 121.9(5) yes
C(23) C(24) C(25) 122.9(5) yes
C(24) C(25) C(26) 118.7(5) yes
C(25) C(26) C(27) 119.3(6) yes
C(26) C(27) C(28) 119.7(6) yes
N(6) C(28) C(27) 122.4(6) yes
C(2) N(2) H(2) 124(5) no
C(6) N(2) H(2) 113(5) no
N(1) C(1) H(1A) 108.3 no
N(1) C(1) H(1B) 108.3 no
C(2) C(1) H(1A) 108.3 no
C(2) C(1) H(1B) 108.3 no
H(1A) C(1) H(1B) 107.4 no
C(2) C(3) H(3) 120.0 no
C(4) C(3) H(3) 120.0 no
C(3) C(4) H(4) 120.0 no
C(5) C(4) H(4) 120.0 no
C(4) C(5) H(5) 120.4 no
C(6) C(5) H(5) 120.4 no
N(2) C(6) H(6) 120.2 no
C(5) C(6) H(6) 120.2 no
N(1) C(7) H(7A) 109.7 no
N(1) C(7) H(7B) 109.7 no
C(8) C(7) H(7A) 109.7 no
C(8) C(7) H(7B) 109.7 no
H(7A) C(7) H(7B) 108.2 no
C(8) C(9) H(9) 120.6 no
C(10) C(9) H(9) 120.6 no
C(9) C(10) H(10) 120.0 no
C(11) C(10) H(10) 120.1 no
C(10) C(11) H(11) 120.9 no
C(12) C(11) H(11) 120.9 no
N(3) C(12) H(12) 118.8 no
C(11) C(12) H(12) 118.8 no
N(1) C(13) H(13A) 108.6 no
N(1) C(13) H(13B) 108.6 no
C(14) C(13) H(13A) 108.6 no
C(14) C(13) H(13B) 108.6 no
H(13A) C(13) H(13B) 107.6 no
C(14) C(15) H(15) 120.7 no
C(16) C(15) H(15) 120.7 no
C(15) C(16) H(16) 120.5 no
C(17) C(16) H(16) 120.4 no
C(16) C(17) H(17) 120.1 no
C(18) C(17) H(17) 120.1 no
N(4) C(18) H(18) 119.1 no
C(17) C(18) H(18) 119.1 no
N(5) C(19) H(19) 118.7 no
C(20) C(19) H(19) 118.7 no
C(19) C(20) H(20) 120.8 no
C(21) C(20) H(20) 120.8 no
C(20) C(21) H(21) 120.0 no
C(22) C(21) H(21) 120.0 no
C(21) C(22) H(22) 120.5 no
C(23) C(22) H(22) 120.5 no
C(24) C(25) H(25) 120.6 no
C(26) C(25) H(25) 120.6 no
C(25) C(26) H(26) 120.3 no
C(27) C(26) H(26) 120.3 no
C(26) C(27) H(27) 120.1 no
C(28) C(27) H(27) 120.1 no
N(6) C(28) H(28) 118.8 no
C(27) C(28) H(28) 118.8 no

loop_
_geom_bond_atom_site_label_1
_geom_bond_atom_site_label_2
_geom_bond_distance
_geom_bond_publ_flag
Ru(1) O(1) 1.771(4) yes
Ru(1) N(1) 2.242(4) yes
Ru(1) N(3) 2.083(4) yes
Ru(1) N(4) 2.072(4) yes
Ru(1) N(5) 2.070(4) yes
Ru(1) N(6) 2.073(4) yes
P(1) F(1) 1.610(4) yes
P(1) F(2) 1.604(4) yes
P(1) F(3) 1.607(3) yes
P(1) F(4) 1.598(4) yes
P(1) F(5) 1.598(3) yes
P(1) F(6) 1.600(3) yes
P(2) F(7) 1.580(6) yes
P(2) F(8) 1.570(5) yes
P(2) F(9) 1.590(5) yes
P(2) F(10) 1.563(5) yes
P(2) F(11) 1.538(6) yes
P(2) F(12) 1.611(5) yes
P(3) F(13) 1.592(4) yes
P(3) F(14) 1.609(3) yes
P(3) F(15) 1.601(4) yes
P(3) F(16) 1.602(4) yes
P(3) F(17) 1.593(4) yes
P(3) F(18) 1.599(4) yes
N(1) C(1) 1.497(7) yes
N(1) C(7) 1.496(6) yes
N(1) C(13) 1.499(7) yes
N(2) C(2) 1.338(7) yes
N(2) C(6) 1.353(8) yes
N(3) C(8) 1.356(7) yes
N(3) C(12) 1.344(7) yes
N(4) C(14) 1.342(7) yes
N(4) C(18) 1.357(7) yes
N(5) C(19) 1.345(7) yes
N(5) C(23) 1.366(7) yes
N(6) C(24) 1.367(7) yes
N(6) C(28) 1.329(7) yes
C(1) C(2) 1.510(8) yes
C(2) C(3) 1.373(8) yes
C(3) C(4) 1.387(8) yes
C(4) C(5) 1.371(9) yes
C(5) C(6) 1.349(9) yes
C(7) C(8) 1.504(7) yes
C(8) C(9) 1.379(8) yes
C(9) C(10) 1.387(9) yes
C(10) C(11) 1.390(9) yes
C(11) C(12) 1.380(8) yes
C(13) C(14) 1.504(7) yes
C(14) C(15) 1.383(8) yes
C(15) C(16) 1.386(8) yes
C(16) C(17) 1.374(10) yes
C(17) C(18) 1.375(8) yes
C(19) C(20) 1.374(9) yes
C(20) C(21) 1.386(10) yes
C(21) C(22) 1.376(10) yes
C(22) C(23) 1.381(9) yes
C(23) C(24) 1.477(8) yes
C(24) C(25) 1.387(8) yes
C(25) C(26) 1.371(9) yes
C(26) C(27) 1.368(10) yes
C(27) C(28) 1.377(9) yes
N(2) H(2) 0.86(9) no
C(1) H(1A) 0.990 no
C(1) H(1B) 0.990 no
C(3) H(3) 0.950 no
C(4) H(4) 0.950 no
C(5) H(5) 0.950 no
C(6) H(6) 0.950 no
C(7) H(7A) 0.990 no
C(7) H(7B) 0.990 no
C(9) H(9) 0.950 no
C(10) H(10) 0.950 no
C(11) H(11) 0.950 no
C(12) H(12) 0.950 no
C(13) H(13A) 0.990 no
C(13) H(13B) 0.990 no
C(15) H(15) 0.950 no
C(16) H(16) 0.950 no
C(17) H(17) 0.950 no
C(18) H(18) 0.950 no
C(19) H(19) 0.950 no
C(20) H(20) 0.950 no
C(21) H(21) 0.950 no
C(22) H(22) 0.950 no
C(25) H(25) 0.950 no
C(26) H(26) 0.950 no
C(27) H(27) 0.950 no
C(28) H(28) 0.950 no

loop_
_geom_contact_atom_site_label_1
_geom_contact_atom_site_label_2
_geom_contact_distance
_geom_contact_site_symmetry_2
F(1) C(19) 3.236(7) 5_766
F(1) C(20) 3.128(8) 5_766
F(1) C(21) 3.199(8) 6_556
F(2) C(5) 3.421(7) 7_756
F(2) C(6) 3.402(7) 7_756
F(2) C(17) 3.260(7) 2_755
F(2) C(26) 3.158(7) 1_565
F(2) C(27) 3.327(8) 1_565
F(3) C(11) 3.258(7) .
F(3) C(12) 3.211(7) .
F(3) C(12) 3.411(6) 5_766
F(3) C(19) 3.188(7) 5_766
F(3) C(26) 3.352(7) 1_565
F(4) C(5) 3.431(8) 7_756
F(4) C(17) 3.248(7) .
F(4) C(27) 3.379(8) 2_755
F(4) C(28) 3.372(7) 2_755
F(5) N(4) 3.311(5) .
F(5) C(5) 3.522(7) 7_756
F(5) C(6) 3.115(7) 7_756
F(5) C(12) 3.117(7) .
F(5) C(17) 3.332(7) .
F(5) C(18) 3.113(6) .
F(6) C(18) 3.166(7) .
F(6) C(20) 3.528(8) 6_556
F(6) C(21) 3.142(8) 6_556
F(7) F(14) 3.388(7) 8_556
F(7) F(17) 3.370(7) 7_746
F(7) O(2) 3.414(10) .
F(7) C(4) 3.087(9) 8_556
F(7) C(9) 3.361(8) 7_746
F(8) C(4) 3.478(8) 8_556
F(8) C(5) 3.445(8) 8_556
F(8) C(16) 3.234(8) 2_745
F(8) C(17) 3.464(8) 2_745
F(8) C(27) 3.280(10) .
F(8) C(28) 3.426(9) .
F(9) O(2) 3.439(9) .
F(9) N(4) 3.411(7) .
F(9) C(1) 3.264(8) .
F(9) C(13) 3.308(8) .
F(9) C(14) 2.976(7) .
F(9) C(15) 3.202(8) .
F(9) C(28) 3.159(9) .
F(10) O(2) 3.360(9) 7_746
F(10) N(1) 3.567(7) 7_746
F(10) N(2) 2.958(7) 7_746
F(10) C(2) 3.155(7) 7_746
F(10) C(3) 3.517(7) 7_746
F(10) C(5) 3.560(8) 7_746
F(10) C(6) 3.185(8) 7_746
F(10) C(7) 3.334(8) 7_746
F(10) C(13) 3.016(8) 7_746
F(11) F(18) 3.472(7) 2_645
F(11) O(2) 3.199(10) 7_746
F(11) N(6) 3.558(8) .
F(11) C(26) 3.286(9) .
F(11) C(27) 2.937(10) .
F(11) C(28) 3.086(9) .
F(12) F(18) 3.588(6) 2_645
F(12) O(2) 3.206(9) .
F(12) N(2) 2.900(7) .
F(12) C(1) 3.526(7) .
F(12) C(2) 3.549(7) .
F(12) C(13) 3.040(8) 7_746
F(13) C(7) 3.107(6) .
F(13) C(19) 3.537(7) .
F(13) C(20) 3.478(8) .
F(14) F(7) 3.388(7) 8_456
F(14) O(2) 2.910(8) 8_456
F(14) C(3) 3.327(6) .
F(14) C(4) 3.302(7) .
F(14) C(9) 3.547(7) 2_645
F(14) C(10) 3.320(7) 2_645
F(15) O(2) 3.552(8) 8_456
F(15) C(10) 3.298(7) 2_645
F(15) C(22) 3.292(7) 2_655
F(15) C(24) 3.491(6) 2_655
F(15) C(25) 3.038(7) 2_655
F(16) C(1) 3.456(6) 2_655
F(16) C(2) 3.525(6) 2_655
F(16) C(3) 3.148(7) 2_655
F(16) C(9) 3.495(7) .
F(16) C(21) 3.379(8) 2_655
F(16) C(22) 3.051(7) 2_655
F(16) C(23) 3.467(7) 2_655
F(17) F(7) 3.370(7) 7_756
F(17) C(3) 3.396(7) .
F(17) C(3) 3.559(7) 2_655
F(17) C(4) 3.569(7) .
F(17) C(7) 3.320(6) .
F(18) F(11) 3.472(7) 2_655
F(18) F(12) 3.588(6) 2_655
F(18) O(2) 3.186(9) 8_456
F(18) N(2) 3.535(6) 2_655
F(18) C(1) 3.191(6) 2_655
F(18) C(2) 3.048(6) 2_655
F(18) C(3) 3.300(7) 2_655
F(18) C(15) 3.371(8) 8_456
O(1) C(25) 3.272(7) 5_756
O(2) F(7) 3.414(10) .
O(2) F(9) 3.439(9) .
O(2) F(10) 3.360(9) 7_756
O(2) F(11) 3.199(10) 7_756
O(2) F(12) 3.206(9) .
O(2) F(14) 2.910(8) 8_556
O(2) F(15) 3.552(8) 8_556
O(2) F(18) 3.186(9) 8_556
O(2) N(2) 2.737(9) .
O(2) C(6) 3.135(10) .
O(2) C(13) 3.475(9) .
N(1) F(10) 3.567(7) 7_756
N(2) F(10) 2.958(7) 7_756
N(2) F(12) 2.900(7) .
N(2) F(18) 3.535(6) 2_645
N(2) O(2) 2.737(9) .
N(4) F(5) 3.311(5) .
N(4) F(9) 3.411(7) .
N(5) C(25) 3.572(8) 5_756
N(5) C(26) 3.493(8) 5_756
N(6) F(11) 3.558(8) .
C(1) F(9) 3.264(8) .
C(1) F(12) 3.526(7) .
C(1) F(16) 3.456(6) 2_645
C(1) F(18) 3.191(6) 2_645
C(2) F(10) 3.155(7) 7_756
C(2) F(12) 3.549(7) .
C(2) F(16) 3.525(6) 2_645
C(2) F(18) 3.048(6) 2_645
C(3) F(10) 3.517(7) 7_756
C(3) F(14) 3.327(6) .
C(3) F(16) 3.148(7) 2_645
C(3) F(17) 3.396(7) .
C(3) F(17) 3.559(7) 2_645
C(3) F(18) 3.300(7) 2_645
C(4) F(7) 3.087(9) 8_456
C(4) F(8) 3.478(8) 8_456
C(4) F(14) 3.302(7) .
C(4) F(17) 3.569(7) .
C(5) F(2) 3.421(7) 7_746
C(5) F(4) 3.431(8) 7_746
C(5) F(5) 3.522(7) 7_746
C(5) F(8) 3.445(8) 8_456
C(5) F(10) 3.560(8) 7_756
C(6) F(2) 3.402(7) 7_746
C(6) F(5) 3.115(7) 7_746
C(6) F(10) 3.185(8) 7_756
C(6) O(2) 3.135(10) .
C(7) F(10) 3.334(8) 7_756
C(7) F(13) 3.107(6) .
C(7) F(17) 3.320(6) .
C(9) F(7) 3.361(8) 7_756
C(9) F(14) 3.547(7) 2_655
C(9) F(16) 3.495(7) .
C(10) F(14) 3.320(7) 2_655
C(10) F(15) 3.298(7) 2_655
C(11) F(3) 3.258(7) .
C(12) F(3) 3.211(7) .
C(12) F(3) 3.411(6) 5_766
C(12) F(5) 3.117(7) .
C(13) F(9) 3.308(8) .
C(13) F(10) 3.016(8) 7_756
C(13) F(12) 3.040(8) 7_756
C(13) O(2) 3.475(9) .
C(14) F(9) 2.976(7) .
C(15) F(9) 3.202(8) .
C(15) F(18) 3.371(8) 8_556
C(16) F(8) 3.234(8) 2_755
C(17) F(2) 3.260(7) 2_745
C(17) F(4) 3.248(7) .
C(17) F(5) 3.332(7) .
C(17) F(8) 3.464(8) 2_755
C(18) F(5) 3.113(6) .
C(18) F(6) 3.166(7) .
C(19) F(1) 3.236(7) 5_766
C(19) F(3) 3.188(7) 5_766
C(19) F(13) 3.537(7) .
C(19) C(26) 3.504(9) 5_756
C(20) F(1) 3.128(8) 5_766
C(20) F(6) 3.528(8) 6_456
C(20) F(13) 3.478(8) .
C(21) F(1) 3.199(8) 6_456
C(21) F(6) 3.142(8) 6_456
C(21) F(16) 3.379(8) 2_645
C(21) C(27) 3.518(11) 5_756
C(22) F(15) 3.292(7) 2_645
C(22) F(16) 3.051(8) 2_645
C(23) F(16) 3.467(7) 2_645
C(23) C(25) 3.473(8) 5_756
C(23) C(26) 3.582(9) 5_756
C(24) F(15) 3.491(6) 2_645
C(25) F(15) 3.038(7) 2_645
C(25) O(1) 3.272(7) 5_756
C(25) N(5) 3.572(8) 5_756
C(25) C(23) 3.473(8) 5_756
C(26) F(2) 3.158(7) 1_545
C(26) F(3) 3.352(7) 1_545
C(26) F(11) 3.286(9) .
C(26) N(5) 3.493(8) 5_756
C(26) C(19) 3.504(9) 5_756
C(26) C(23) 3.582(9) 5_756
C(27) F(2) 3.327(8) 1_545
C(27) F(4) 3.379(8) 2_745
C(27) F(8) 3.280(10) .
C(27) F(11) 2.937(10) .
C(27) C(21) 3.518(11) 5_756
C(28) F(4) 3.372(7) 2_745
C(28) F(8) 3.426(9) .
C(28) F(9) 3.159(9) .
C(28) F(11) 3.086(9) .
P(1) H(5) 3.468 7_756
P(1) H(6) 3.411 7_756
P(1) H(12) 3.428 .
P(1) H(19) 3.569 5_766
P(1) H(21) 3.162 6_556
P(1) H(26) 3.299 1_565
P(2) H(1A) 3.169 .
P(2) H(4) 3.414 8_556
P(2) H(7A) 3.533 7_746
P(2) H(13B) 3.230 7_746
P(3) H(1B) 3.568 2_655
P(3) H(3) 3.559 .
P(3) H(9) 3.576 .
P(3) H(10) 3.299 2_645
P(3) H(15) 3.569 8_456
F(1) H(18) 3.289 2_755
F(1) H(19) 2.741 5_766
F(1) H(20) 2.554 5_766
F(1) H(21) 2.358 6_556
F(1) H(22) 3.420 6_556
F(2) H(5) 2.865 7_756
F(2) H(6) 2.819 7_756
F(2) H(17) 2.536 2_755
F(2) H(26) 2.458 1_565
F(2) H(27) 2.814 1_565
F(3) H(11) 2.811 .
F(3) H(12) 2.681 .
F(3) H(12) 3.414 5_766
F(3) H(19) 2.618 5_766
F(3) H(26) 2.420 1_565
F(4) H(5) 2.586 7_756
F(4) H(6) 3.511 7_756
F(4) H(17) 3.011 .
F(4) H(21) 3.255 6_556
F(4) H(27) 2.793 2_755
F(4) H(28) 2.767 2_755
F(5) H(5) 3.165 7_756
F(5) H(6) 2.324 7_756
F(5) H(12) 2.842 .
F(5) H(18) 3.367 .
F(6) H(11) 3.587 5_766
F(6) H(12) 2.970 .
F(6) H(17) 3.590 .
F(6) H(18) 2.754 .
F(6) H(20) 3.151 6_556
F(6) H(21) 2.361 6_556
F(7) H(4) 2.320 8_556
F(7) H(7A) 2.960 7_746
F(7) H(9) 2.822 7_746
F(7) H(13B) 3.207 7_746
F(8) H(4) 3.066 8_556
F(8) H(5) 2.995 8_556
F(8) H(16) 2.543 2_745
F(8) H(17) 3.008 2_745
F(8) H(27) 2.909 .
F(8) H(28) 3.157 .
F(9) H(1A) 2.343 .
F(9) H(2) 3.14(8) .
F(9) H(4) 3.149 8_556
F(9) H(13A) 2.972 .
F(9) H(15) 3.428 .
F(9) H(28) 2.861 .
F(10) H(2) 3.17(8) 7_746
F(10) H(6) 3.577 7_746
F(10) H(7A) 2.470 7_746
F(10) H(13A) 2.609 7_746
F(10) H(13B) 2.626 7_746
F(10) H(16) 3.441 2_745
F(11) H(1A) 2.709 .
F(11) H(27) 3.164 .
F(11) H(28) 3.377 .
F(12) H(1A) 2.713 .
F(12) H(2) 2.32(8) .
F(12) H(7A) 3.572 7_746
F(12) H(13A) 2.982 7_746
F(12) H(13B) 2.278 7_746
F(12) H(15) 3.260 7_746
F(13) H(3) 2.903 .
F(13) H(7A) 3.129 .
F(13) H(7B) 2.377 .
F(13) H(9) 3.279 .
F(13) H(10) 2.897 2_645
F(13) H(19) 3.398 .
F(13) H(20) 3.300 .
F(14) H(3) 2.777 .
F(14) H(4) 2.722 .
F(14) H(9) 3.169 2_645
F(14) H(10) 2.727 2_645
F(14) H(15) 3.144 8_456
F(15) H(1B) 3.548 2_655
F(15) H(10) 2.508 2_645
F(15) H(22) 2.764 2_655
F(15) H(25) 2.650 2_655
F(16) H(1B) 2.637 2_655
F(16) H(3) 2.674 2_655
F(16) H(9) 2.788 .
F(16) H(21) 3.573 2_655
F(16) H(22) 3.084 2_655
F(17) H(3) 3.143 .
F(17) H(3) 3.508 2_655
F(17) H(4) 3.444 .
F(17) H(7A) 2.663 .
F(17) H(7B) 3.167 .
F(17) H(9) 2.877 .
F(17) H(15) 3.344 8_456
F(17) H(16) 2.990 8_456
F(18) H(1A) 3.130 2_655
F(18) H(1B) 2.823 2_655
F(18) H(3) 3.482 2_655
F(18) H(15) 2.469 8_456
O(1) H(11) 2.743 5_766
O(1) H(22) 3.318 5_756
O(1) H(25) 2.533 5_756
O(2) H(2) 2.03(8) .
O(2) H(6) 2.855 .
O(2) H(13A) 2.520 .
O(2) H(15) 3.014 .
N(5) H(25) 3.567 5_756
N(5) H(26) 3.439 5_756
C(4) H(16) 3.287 8_456
C(5) H(16) 3.453 7_746
C(5) H(16) 3.363 8_456
C(11) H(12) 3.031 5_766
C(12) H(11) 3.289 5_766
C(12) H(12) 3.169 5_766
C(15) H(4) 3.551 8_556
C(16) H(4) 3.346 8_556
C(16) H(5) 3.312 8_556
C(17) H(5) 3.239 8_556
C(17) H(27) 3.325 2_755
C(19) H(26) 3.217 5_756
C(20) H(26) 3.548 5_756
C(20) H(27) 3.524 5_756
C(21) H(27) 3.467 5_756
C(27) H(17) 3.364 2_745
H(1A) P(2) 3.169 .
H(1A) F(9) 2.343 .
H(1A) F(11) 2.709 .
H(1A) F(12) 2.713 .
H(1A) F(18) 3.130 2_645
H(1B) P(3) 3.568 2_645
H(1B) F(15) 3.548 2_645
H(1B) F(16) 2.637 2_645
H(1B) F(18) 2.823 2_645
H(2) F(9) 3.14(8) .
H(2) F(10) 3.17(8) 7_756
H(2) F(12) 2.32(8) .
H(2) O(2) 2.03(8) .
H(3) P(3) 3.559 .
H(3) F(13) 2.903 .
H(3) F(14) 2.777 .
H(3) F(16) 2.674 2_645
H(3) F(17) 3.143 .
H(3) F(17) 3.508 2_645
H(3) F(18) 3.482 2_645
H(3) H(9) 3.223 2_645
H(4) P(2) 3.414 8_456
H(4) F(7) 2.320 8_456
H(4) F(8) 3.066 8_456
H(4) F(9) 3.149 8_456
H(4) F(14) 2.722 .
H(4) F(17) 3.444 .
H(4) C(15) 3.551 8_456
H(4) C(16) 3.346 8_456
H(4) H(15) 3.501 8_456
H(4) H(16) 3.137 8_456
H(5) P(1) 3.468 7_746
H(5) F(2) 2.865 7_746
H(5) F(4) 2.586 7_746
H(5) F(5) 3.165 7_746
H(5) F(8) 2.995 8_456
H(5) C(16) 3.312 8_456
H(5) C(17) 3.239 8_456
H(5) H(16) 3.428 7_746
H(5) H(16) 3.286 8_456
H(5) H(17) 3.159 8_456
H(6) P(1) 3.411 7_746
H(6) F(2) 2.819 7_746
H(6) F(4) 3.511 7_746
H(6) F(5) 2.324 7_746
H(6) F(10) 3.577 7_756
H(6) O(2) 2.855 .
H(7A) P(2) 3.533 7_756
H(7A) F(7) 2.960 7_756
H(7A) F(10) 2.470 7_756
H(7A) F(12) 3.572 7_756
H(7A) F(13) 3.129 .
H(7A) F(17) 2.663 .
H(7B) F(13) 2.377 .
H(7B) F(17) 3.167 .
H(9) P(3) 3.576 .
H(9) F(7) 2.822 7_756
H(9) F(13) 3.279 .
H(9) F(14) 3.169 2_655
H(9) F(16) 2.788 .
H(9) F(17) 2.877 .
H(9) H(3) 3.223 2_655
H(10) P(3) 3.299 2_655
H(10) F(13) 2.897 2_655
H(10) F(14) 2.727 2_655
H(10) F(15) 2.508 2_655
H(10) H(20) 3.537 2_655
H(11) F(3) 2.811 .
H(11) F(6) 3.587 5_766
H(11) O(1) 2.743 5_766
H(11) C(12) 3.289 5_766
H(11) H(12) 2.542 5_766
H(11) H(25) 3.112 1_565
H(11) H(26) 3.228 1_565
H(12) P(1) 3.428 .
H(12) F(3) 2.681 .
H(12) F(3) 3.414 5_766
H(12) F(5) 2.842 .
H(12) F(6) 2.970 .
H(12) C(11) 3.031 5_766
H(12) C(12) 3.169 5_766
H(12) H(11) 2.542 5_766
H(12) H(12) 2.800 5_766
H(13A) F(9) 2.972 .
H(13A) F(10) 2.609 7_756
H(13A) F(12) 2.982 7_756
H(13A) O(2) 2.520 .
H(13B) P(2) 3.230 7_756
H(13B) F(7) 3.207 7_756
H(13B) F(10) 2.626 7_756
H(13B) F(12) 2.278 7_756
H(15) P(3) 3.569 8_556
H(15) F(9) 3.428 .
H(15) F(12) 3.260 7_756
H(15) F(14) 3.144 8_556
H(15) F(17) 3.344 8_556
H(15) F(18) 2.469 8_556
H(15) O(2) 3.014 .
H(15) H(4) 3.501 8_556
H(16) F(8) 2.543 2_755
H(16) F(10) 3.441 2_755
H(16) F(17) 2.990 8_556
H(16) C(4) 3.287 8_556
H(16) C(5) 3.453 7_756
H(16) C(5) 3.363 8_556
H(16) H(4) 3.137 8_556
H(16) H(5) 3.428 7_756
H(16) H(5) 3.286 8_556
H(17) F(2) 2.536 2_745
H(17) F(4) 3.011 .
H(17) F(6) 3.590 .
H(17) F(8) 3.008 2_755
H(17) C(27) 3.364 2_755
H(17) H(5) 3.159 8_556
H(17) H(27) 2.433 2_755
H(18) F(1) 3.289 2_745
H(18) F(5) 3.367 .
H(18) F(6) 2.754 .
H(18) H(20) 3.332 6_556
H(19) P(1) 3.569 5_766
H(19) F(1) 2.741 5_766
H(19) F(3) 2.618 5_766
H(19) F(13) 3.398 .
H(19) H(26) 3.353 5_756
H(20) F(1) 2.554 5_766
H(20) F(6) 3.151 6_456
H(20) F(13) 3.300 .
H(20) H(10) 3.537 2_645
H(20) H(18) 3.332 6_456
H(21) P(1) 3.162 6_456
H(21) F(1) 2.358 6_456
H(21) F(4) 3.255 6_456
H(21) F(6) 2.361 6_456
H(21) F(16) 3.573 2_645
H(22) F(1) 3.420 6_456
H(22) F(15) 2.764 2_645
H(22) F(16) 3.084 2_645
H(22) O(1) 3.318 5_756
H(25) F(15) 2.650 2_645
H(25) O(1) 2.533 5_756
H(25) N(5) 3.567 5_756
H(25) H(11) 3.112 1_545
H(26) P(1) 3.299 1_545
H(26) F(2) 2.458 1_545
H(26) F(3) 2.420 1_545
H(26) N(5) 3.439 5_756
H(26) C(19) 3.217 5_756
H(26) C(20) 3.548 5_756
H(26) H(11) 3.228 1_545
H(26) H(19) 3.353 5_756
H(27) F(2) 2.814 1_545
H(27) F(4) 2.793 2_745
H(27) F(8) 2.909 .
H(27) F(11) 3.164 .
H(27) C(17) 3.325 2_745
H(27) C(20) 3.524 5_756
H(27) C(21) 3.467 5_756
H(27) H(17) 2.433 2_745
H(28) F(4) 2.767 2_745
H(28) F(8) 3.157 .
H(28) F(9) 2.861 .
H(28) F(11) 3.377 .

loop_
_geom_torsion_atom_site_label_1
_geom_torsion_atom_site_label_2
_geom_torsion_atom_site_label_3
_geom_torsion_atom_site_label_4
_geom_torsion
O(1) Ru(1) N(1) C(1) -174.4(7)
O(1) Ru(1) N(1) C(7) 64.8(9)
O(1) Ru(1) N(1) C(13) -48.9(9)
O(1) Ru(1) N(3) C(8) 164.1(4)
O(1) Ru(1) N(3) C(12) -13.2(4)
O(1) Ru(1) N(4) C(14) 165.2(4)
O(1) Ru(1) N(4) C(18) -17.9(4)
O(1) Ru(1) N(5) C(19) -88.7(4)
O(1) Ru(1) N(5) C(23) 96.3(3)
O(1) Ru(1) N(6) C(24) -95.8(4)
O(1) Ru(1) N(6) C(28) 77.8(5)
N(1) Ru(1) N(3) C(8) -21.7(3)
N(1) Ru(1) N(3) C(12) 160.9(4)
N(3) Ru(1) N(1) C(1) 155.2(3)
N(3) Ru(1) N(1) C(7) 34.4(3)
N(3) Ru(1) N(1) C(13) -79.3(3)
N(1) Ru(1) N(4) C(14) -4.5(3)
N(1) Ru(1) N(4) C(18) 172.4(4)
N(4) Ru(1) N(1) C(1) -111.7(3)
N(4) Ru(1) N(1) C(7) 127.5(3)
N(4) Ru(1) N(1) C(13) 13.8(3)
N(1) Ru(1) N(5) C(19) 81.8(4)
N(1) Ru(1) N(5) C(23) -93.3(3)
N(5) Ru(1) N(1) C(1) 61.0(3)
N(5) Ru(1) N(1) C(7) -59.8(3)
N(5) Ru(1) N(1) C(13) -173.5(3)
N(1) Ru(1) N(6) C(24) 88.9(3)
N(1) Ru(1) N(6) C(28) -97.5(5)
N(6) Ru(1) N(1) C(1) -18.5(3)
N(6) Ru(1) N(1) C(7) -139.3(3)
N(6) Ru(1) N(1) C(13) 107.0(3)
N(3) Ru(1) N(4) C(14) 72.0(4)
N(3) Ru(1) N(4) C(18) -111.1(4)
N(4) Ru(1) N(3) C(8) -101.5(4)
N(4) Ru(1) N(3) C(12) 81.2(4)
N(3) Ru(1) N(5) C(19) 4.9(4)
N(3) Ru(1) N(5) C(23) -170.2(3)
N(5) Ru(1) N(3) C(8) 68.9(4)
N(5) Ru(1) N(3) C(12) -108.4(4)
N(3) Ru(1) N(6) C(24) 37.4(15)
N(3) Ru(1) N(6) C(28) -149.0(12)
N(6) Ru(1) N(3) C(8) 31.0(15)
N(6) Ru(1) N(3) C(12) -146.3(12)
N(4) Ru(1) N(5) C(19) 123.2(9)
N(4) Ru(1) N(5) C(23) -51.8(11)
N(5) Ru(1) N(4) C(14) -46.7(11)
N(5) Ru(1) N(4) C(18) 130.2(9)
N(4) Ru(1) N(6) C(24) 169.6(3)
N(4) Ru(1) N(6) C(28) -16.8(5)
N(6) Ru(1) N(4) C(14) -102.2(4)
N(6) Ru(1) N(4) C(18) 74.7(4)
N(5) Ru(1) N(6) C(24) -1.2(3)
N(5) Ru(1) N(6) C(28) 172.4(5)
N(6) Ru(1) N(5) C(19) 180.0(4)
N(6) Ru(1) N(5) C(23) 5.0(3)
Ru(1) N(1) C(1) C(2) -168.3(3)
Ru(1) N(1) C(7) C(8) -42.8(4)
Ru(1) N(1) C(13) C(14) -21.3(5)
C(1) N(1) C(7) C(8) -166.1(4)
C(7) N(1) C(1) C(2) -51.4(6)
C(1) N(1) C(13) C(14) 105.3(5)
C(13) N(1) C(1) C(2) 69.5(5)
C(7) N(1) C(13) C(14) -132.2(4)
C(13) N(1) C(7) C(8) 70.0(5)
C(2) N(2) C(6) C(5) -0.1(8)
C(6) N(2) C(2) C(1) -178.0(5)
C(6) N(2) C(2) C(3) 0.6(8)
Ru(1) N(3) C(8) C(7) 3.1(6)
Ru(1) N(3) C(8) C(9) -174.4(4)
Ru(1) N(3) C(12) C(11) 173.8(4)
C(8) N(3) C(12) C(11) -3.5(8)
C(12) N(3) C(8) C(7) -179.4(4)
C(12) N(3) C(8) C(9) 3.1(8)
Ru(1) N(4) C(14) C(13) -6.6(6)
Ru(1) N(4) C(14) C(15) 175.9(4)
Ru(1) N(4) C(18) C(17) -175.7(4)
C(14) N(4) C(18) C(17) 1.2(8)
C(18) N(4) C(14) C(13) 176.3(4)
C(18) N(4) C(14) C(15) -1.2(8)
Ru(1) N(5) C(19) C(20) -171.4(4)
Ru(1) N(5) C(23) C(22) 172.7(4)
Ru(1) N(5) C(23) C(24) -7.7(6)
C(19) N(5) C(23) C(22) -2.7(8)
C(19) N(5) C(23) C(24) 176.9(4)
C(23) N(5) C(19) C(20) 3.5(8)
Ru(1) N(6) C(24) C(23) -2.4(6)
Ru(1) N(6) C(24) C(25) 176.2(4)
Ru(1) N(6) C(28) C(27) -174.3(5)
C(24) N(6) C(28) C(27) -0.9(10)
C(28) N(6) C(24) C(23) -176.7(5)
C(28) N(6) C(24) C(25) 2.0(8)
N(1) C(1) C(2) N(2) -94.2(6)
N(1) C(1) C(2) C(3) 87.3(6)
N(2) C(2) C(3) C(4) -0.3(6)
C(1) C(2) C(3) C(4) 178.3(5)
C(2) C(3) C(4) C(5) -0.5(9)
C(3) C(4) C(5) C(6) 1.0(10)
C(4) C(5) C(6) N(2) -0.7(10)
N(1) C(7) C(8) N(3) 29.1(6)
N(1) C(7) C(8) C(9) -153.5(5)
N(3) C(8) C(9) C(10) -0.6(9)
C(7) C(8) C(9) C(10) -177.9(5)
C(8) C(9) C(10) C(11) -1.5(10)
C(9) C(10) C(11) C(12) 1.1(9)
C(10) C(11) C(12) N(3) 1.4(9)
N(1) C(13) C(14) N(4) 19.9(7)
N(1) C(13) C(14) C(15) -162.6(5)
N(4) C(14) C(15) C(16) 0.6(8)
C(13) C(14) C(15) C(16) -176.8(5)
C(14) C(15) C(16) C(17) 0.1(8)
C(15) C(16) C(17) C(18) -0.1(7)
C(16) C(17) C(18) N(4) -0.5(8)
N(5) C(19) C(20) C(21) -0.6(10)
C(19) C(20) C(21) C(22) -3.0(10)
C(20) C(21) C(22) C(23) 3.7(10)
C(21) C(22) C(23) N(5) -0.8(9)
C(21) C(22) C(23) C(24) 179.6(6)
N(5) C(23) C(24) N(6) 6.7(7)
N(5) C(23) C(24) C(25) -171.9(5)
C(22) C(23) C(24) N(6) -173.7(5)
C(22) C(23) C(24) C(25) 7.7(9)
N(6) C(24) C(25) C(26) -1.2(9)
C(23) C(24) C(25) C(26) 177.4(5)
C(24) C(25) C(26) C(27) -0.7(10)
C(25) C(26) C(27) C(28) 1.8(11)
C(26) C(27) C(28) N(6) -1.0(11)
